data_2241715
loop_
_publ_author_name
'Neumann, Tristan'
'Jess, Inke'
'N\"ather, Christian'

_publ_section_title
;
 Crystal structure of
 bis(isonicotinamide-\k<i>N</i>^1^)bis(thiocyanato-\k<i>N</i>)zinc
;
_journal_coeditor_code WM5297
_journal_issue 7
_journal_name_full 'Acta Crystallographica Section E'
_journal_page_first 922
_journal_page_last 925
_journal_paper_doi 10.1107/S2056989016008963
_journal_volume 72
_journal_year 2016
_chemical_formula_iupac '[Zn (N C S)2 (C6 H6 N2 O)2]'
_chemical_formula_moiety 'C14 H12 N6 O2 S2 Zn'
_chemical_formula_sum 'C14 H12 N6 O2 S2 Zn'
_chemical_formula_weight 425.79
_chemical_name_systematic
;
Bis(isonicotinamide-\k<i>N</i>^1^)bis(thiocyanato-\k<i>N</i>)zinc
;
_space_group_crystal_system orthorhombic
_space_group_IT_number 43
_space_group_name_Hall 'F 2 -2d'
_space_group_name_H-M_alt 'F d d 2'
_symmetry_space_group_name_Hall 'F 2 -2d'
_symmetry_space_group_name_H-M 'F d d 2'
_atom_sites_solution_hydrogens geom
_audit_creation_method SHELXL-2014
_cell_angle_alpha 90
_cell_angle_beta 90
_cell_angle_gamma 90
_cell_formula_units_Z 8
_cell_length_a 19.1926(9)
_cell_length_b 36.3044(12)
_cell_length_c 5.2930(2)
_cell_measurement_reflns_used 15683
_cell_measurement_temperature 200(2)
_cell_measurement_theta_max 56.2
_cell_measurement_theta_min 4.2
_cell_volume 3688.0(3)
_computing_cell_refinement
;
X-AREA (Stoe, 2008)
;
_computing_data_collection
;
X-AREA (Stoe, 2008)
;
_computing_data_reduction
;
X-AREA (Stoe, 2008)
;
_computing_molecular_graphics
;
XP in SHELXTL (Sheldrick, 2008) and DIAMOND (Brandenburg, 1999)
;
_computing_publication_material
;
publCIF (Westrip, 2010)
;
_computing_structure_refinement
;
SHELXL2014 (Sheldrick, 2015)
;
_computing_structure_solution
;
SHELXS97 (Sheldrick, 2008)
;
_diffrn_ambient_temperature 200(2)
_diffrn_measured_fraction_theta_full 0.999
_diffrn_measured_fraction_theta_max 0.981
_diffrn_measurement_device_type 'Stoe IPDS-2'
_diffrn_measurement_method 'Omega scans'
_diffrn_radiation_type MoK\a
_diffrn_radiation_wavelength 0.71073
_diffrn_reflns_av_R_equivalents 0.0346
_diffrn_reflns_limit_h_max 25
_diffrn_reflns_limit_h_min -25
_diffrn_reflns_limit_k_max 47
_diffrn_reflns_limit_k_min -47
_diffrn_reflns_limit_l_max 6
_diffrn_reflns_limit_l_min -6
_diffrn_reflns_number 15338
_diffrn_reflns_theta_full 25.242
_diffrn_reflns_theta_max 28.077
_diffrn_reflns_theta_min 2.244
_exptl_absorpt_coefficient_mu 1.578
_exptl_absorpt_correction_T_max 0.7416
_exptl_absorpt_correction_T_min 0.5947
_exptl_absorpt_correction_type numerical
_exptl_absorpt_process_details
;
(<i>X-SHAPE</i> and <i>X-RED32</i>; Stoe, 2008)
;
_exptl_crystal_colour colorless
_exptl_crystal_density_diffrn 1.534
_exptl_crystal_description block
_exptl_crystal_F_000 1728
_exptl_crystal_size_max 0.20
_exptl_crystal_size_mid 0.16
_exptl_crystal_size_min 0.11
_refine_diff_density_max 0.243
_refine_diff_density_min -0.266
_refine_ls_abs_structure_details
;
Flack <i>x</i> determined using 819 quotients
[(<i>I</i>^+^)-(<i>I</i>^-^)]/[(<i>I</i>^+^)+(<i>I</i>^-^)]
(Parsons <i>et al.</i>, 2013).
;
_refine_ls_abs_structure_Flack -0.005(8)
_refine_ls_extinction_method none
_refine_ls_goodness_of_fit_ref 1.125
_refine_ls_hydrogen_treatment constr
_refine_ls_matrix_type full
_refine_ls_number_parameters 114
_refine_ls_number_reflns 2132
_refine_ls_number_restraints 1
_refine_ls_restrained_S_all 1.125
_refine_ls_R_factor_all 0.0349
_refine_ls_R_factor_gt 0.0311
_refine_ls_shift/su_max 0.000
_refine_ls_shift/su_mean 0.000
_refine_ls_structure_factor_coef Fsqd
_refine_ls_weighting_details 'w=1/[\s^2^(Fo^2^)+(0.0282P)^2^+4.6943P] where P=(Fo^2^+2Fc^2^)/3'
_refine_ls_weighting_scheme calc
_refine_ls_wR_factor_gt 0.0658
_refine_ls_wR_factor_ref 0.0672
_reflns_number_gt 2012
_reflns_number_total 2132
_reflns_threshold_expression 'I > 2\s(I)'
_cod_data_source_file wm5297sup1.cif
_cod_data_source_block I
_cod_database_code 2241715
_shelx_space_group_comment
;
The symmetry employed for this shelxl refinement is uniquely defined
by the following loop, which should always be used as a source of
symmetry information in preference to the above space-group names.
They are only intended as comments.
;
_shelxl_version_number 2.014

loop_
_space_group_symop_operation_xyz
'x, y, z'
'-x, -y, z'
'x+1/4, -y+1/4, z+1/4'
'-x+1/4, y+1/4, z+1/4'
'x, y+1/2, z+1/2'
'-x, -y+1/2, z+1/2'
'x+1/4, -y+3/4, z+3/4'
'-x+1/4, y+3/4, z+3/4'
'x+1/2, y, z+1/2'
'-x+1/2, -y, z+1/2'
'x+3/4, -y+1/4, z+3/4'
'-x+3/4, y+1/4, z+3/4'
'x+1/2, y+1/2, z'
'-x+1/2, -y+1/2, z'
'x+3/4, -y+3/4, z+1/4'
'-x+3/4, y+3/4, z+1/4'

loop_
_atom_site_type_symbol
_atom_site_label
_atom_site_fract_x
_atom_site_fract_y
_atom_site_fract_z
_atom_site_U_iso_or_equiv
_atom_site_adp_type
_atom_site_calc_flag
_atom_site_occupancy
Zn Zn1 0.5000 0.5000 0.00134(10) 0.04197(15) Uani d 1
N N1 0.41911(18) 0.48143(9) -0.1702(7) 0.0562(8) Uani d 1
C C1 0.3688(2) 0.46990(10) -0.2648(9) 0.0514(9) Uani d 1
S S1 0.29987(6) 0.45456(4) -0.4003(3) 0.0802(4) Uani d 1
N N11 0.46205(13) 0.53943(7) 0.2367(6) 0.0399(6) Uani d 1
C C11 0.39419(17) 0.54254(10) 0.2958(8) 0.0465(9) Uani d 1
H H11 0.3616 0.5266 0.2164 0.056 Uiso calc 1
C C12 0.37026(17) 0.56804(10) 0.4673(8) 0.0466(8) Uani d 1
H H12 0.3219 0.5697 0.5036 0.056 Uiso calc 1
C C13 0.41714(16) 0.59132(9) 0.5870(7) 0.0373(7) Uani d 1
C C14 0.48690(15) 0.58811(9) 0.5240(9) 0.0438(8) Uani d 1
H H14 0.5205 0.6037 0.6011 0.053 Uiso calc 1
C C15 0.50720(17) 0.56217(10) 0.3489(7) 0.0428(8) Uani d 1
H H15 0.5552 0.5604 0.3063 0.051 Uiso calc 1
C C16 0.39066(16) 0.61924(9) 0.7711(8) 0.0429(7) Uani d 1
N N12 0.43541(15) 0.63295(9) 0.9372(6) 0.0486(8) Uani d 1
H H12A 0.4215 0.6495 1.0479 0.058 Uiso calc 1
H H12B 0.4791 0.6255 0.9367 0.058 Uiso calc 1
O O11 0.32905(12) 0.62889(8) 0.7653(7) 0.0590(8) Uani d 1

loop_
_atom_site_aniso_label
_atom_site_aniso_U_11
_atom_site_aniso_U_22
_atom_site_aniso_U_33
_atom_site_aniso_U_12
_atom_site_aniso_U_13
_atom_site_aniso_U_23
Zn1 0.0442(3) 0.0394(2) 0.0424(3) 0.0020(3) 0.000 0.000
N1 0.059(2) 0.0546(19) 0.055(2) 0.0028(16) -0.0093(16) -0.0096(15)
C1 0.056(2) 0.0481(18) 0.050(2) 0.0044(16) 0.0007(19) -0.011(2)
S1 0.0496(6) 0.0997(10) 0.0914(10) -0.0051(6) -0.0034(6) -0.0432(8)
N11 0.0374(13) 0.0388(13) 0.0434(16) 0.0011(10) -0.0010(13) -0.0002(13)
C11 0.0353(16) 0.0455(17) 0.059(3) -0.0030(14) -0.0043(16) -0.0088(17)
C12 0.0311(15) 0.0500(17) 0.059(2) -0.0009(13) -0.0041(15) -0.0082(18)
C13 0.0330(15) 0.0381(15) 0.0408(17) 0.0017(12) -0.0052(13) 0.0017(13)
C14 0.0296(16) 0.0491(16) 0.053(2) -0.0052(12) -0.0021(17) -0.0081(19)
C15 0.0341(16) 0.0471(18) 0.047(2) -0.0004(13) -0.0007(15) -0.0036(15)
C16 0.0327(14) 0.0492(17) 0.0467(19) 0.0021(12) -0.0048(15) -0.0069(17)
N12 0.0349(14) 0.0582(18) 0.053(2) 0.0051(13) -0.0076(13) -0.0151(15)
O11 0.0322(12) 0.0719(17) 0.0728(19) 0.0104(11) -0.0097(14) -0.0258(18)

loop_
_atom_type_symbol
_atom_type_description
_atom_type_scat_dispersion_real
_atom_type_scat_dispersion_imag
_atom_type_scat_source
C C 0.0033 0.0016 'International Tables Vol C Tables 4.2.6.8 and 6.1.1.4'
H H 0.0000 0.0000 'International Tables Vol C Tables 4.2.6.8 and 6.1.1.4'
N N 0.0061 0.0033 'International Tables Vol C Tables 4.2.6.8 and 6.1.1.4'
O O 0.0106 0.0060 'International Tables Vol C Tables 4.2.6.8 and 6.1.1.4'
S S 0.1246 0.1234 'International Tables Vol C Tables 4.2.6.8 and 6.1.1.4'
Zn Zn 0.2839 1.4301 'International Tables Vol C Tables 4.2.6.8 and 6.1.1.4'

loop_
_geom_angle_atom_site_label_1
_geom_angle_atom_site_label_2
_geom_angle_atom_site_label_3
_geom_angle_site_symmetry_1
_geom_angle_site_symmetry_3
_geom_angle
N1 Zn1 N1 2_665 . 123.6(2)
N1 Zn1 N11 2_665 . 109.39(13)
N1 Zn1 N11 . . 104.32(13)
N1 Zn1 N11 2_665 2_665 104.32(13)
N1 Zn1 N11 . 2_665 109.40(13)
N11 Zn1 N11 . 2_665 104.42(17)
C1 N1 Zn1 . . 177.2(4)
N1 C1 S1 . . 178.8(5)
C15 N11 C11 . . 118.2(3)
C15 N11 Zn1 . . 118.4(2)
C11 N11 Zn1 . . 123.3(2)
N11 C11 C12 . . 122.3(3)
N11 C11 H11 . . 118.9
C12 C11 H11 . . 118.9
C11 C12 C13 . . 119.7(3)
C11 C12 H12 . . 120.2
C13 C12 H12 . . 120.2
C14 C13 C12 . . 117.8(3)
C14 C13 C16 . . 122.9(3)
C12 C13 C16 . . 119.3(3)
C15 C14 C13 . . 119.5(3)
C15 C14 H14 . . 120.2
C13 C14 H14 . . 120.2
N11 C15 C14 . . 122.6(3)
N11 C15 H15 . . 118.7
C14 C15 H15 . . 118.7
O11 C16 N12 . . 122.1(4)
O11 C16 C13 . . 120.1(3)
N12 C16 C13 . . 117.8(3)
C16 N12 H12A . . 120.0
C16 N12 H12B . . 120.0
H12A N12 H12B . . 120.0

loop_
_geom_bond_atom_site_label_1
_geom_bond_atom_site_label_2
_geom_bond_site_symmetry_2
_geom_bond_distance
_geom_bond_publ_flag
Zn1 N1 2_665 1.921(3) ?
Zn1 N1 . 1.921(3) y
Zn1 N11 . 2.033(3) y
Zn1 N11 2_665 2.033(3) ?
N1 C1 . 1.165(5) ?
C1 S1 . 1.605(4) ?
N11 C15 . 1.336(4) ?
N11 C11 . 1.344(4) ?
C11 C12 . 1.376(5) ?
C11 H11 . 0.9500 ?
C12 C13 . 1.387(5) ?
C12 H12 . 0.9500 ?
C13 C14 . 1.385(4) ?
C13 C16 . 1.495(5) ?
C14 C15 . 1.378(5) ?
C14 H14 . 0.9500 ?
C15 H15 . 0.9500 ?
C16 O11 . 1.233(4) ?
C16 N12 . 1.326(5) ?
N12 H12A . 0.8800 ?
N12 H12B . 0.8800 ?

loop_
_geom_hbond_atom_site_label_D
_geom_hbond_atom_site_label_H
_geom_hbond_atom_site_label_A
_geom_hbond_site_symmetry_A
_geom_hbond_distance_DH
_geom_hbond_distance_HA
_geom_hbond_distance_DA
_geom_hbond_angle_DHA
C14 H14 O11 3_565 0.95 2.54 3.365(6) 144.9
N12 H12A S1 12_556 0.88 2.62 3.407(3) 149.6
N12 H12B O11 3_565 0.88 1.97 2.821(4) 162.1

_cod_database_fobs_code 2241715
